data_4121054
loop_
_publ_author_name
'Yunzhe Jiao'
'James Morris'
'William W. Brennessel'
'William D. Jones'

_publ_contact_author_address
;
 'Department of Chemistry, University of Rochester, Rochester,  
New York 14627'
;
_publ_contact_author_email jones@chem.rochester.edu
_publ_contact_author_name 'William D. Jones'
_publ_section_title
;
 Kinetic and Thermodynamic Selectivity of Intermolecular C-H Activation at
 [Tp'Rh(PMe3)]. How Does the Ancillary Ligand Affect the Metal-Carbon Bond
 Strength?
;
_journal_name_full 'Journal of the American Chemical Society'
_journal_page_first 16198
_journal_page_last 16212
_journal_paper_doi 10.1021/ja4080985
_journal_volume 135
_journal_year 2013
_chemical_formula_moiety 'C23 H42 B Br N6 O P Rh'
_chemical_formula_sum 'C23 H42 B Br N6 O P Rh'
_chemical_formula_weight 643.23
_chemical_name_common jonyj10
_chemical_name_systematic
; 
 ? 
;
_space_group_IT_number 14
_symmetry_cell_setting monoclinic
_symmetry_space_group_name_Hall '-P 2ybc'
_symmetry_space_group_name_H-M 'P 1 21/c 1'
_atom_sites_solution_hydrogens geom
_atom_sites_solution_primary direct
_atom_sites_solution_secondary difmap
_audit_creation_method SHELXL-97
_cell_angle_alpha 90.00
_cell_angle_beta 102.158(4)
_cell_angle_gamma 90.00
_cell_formula_units_Z 4
_cell_length_a 13.189(3)
_cell_length_b 19.265(4)
_cell_length_c 13.884(3)
_cell_measurement_reflns_used 4032
_cell_measurement_temperature 100.0(1)
_cell_measurement_theta_max 36.37
_cell_measurement_theta_min 2.59
_cell_volume 3448.6(13)
_computing_cell_refinement 'SAINT (Bruker, 2009)'
_computing_data_collection 'APEX2 (Bruker, 2010)'
_computing_data_reduction 'SAINT (Bruker, 2009)'
_computing_molecular_graphics 'SHELXTL (Sheldrick, 2008)'
_computing_publication_material 'SHELXTL (Sheldrick, 2008)'
_computing_structure_refinement 'SHELXL-97 (Sheldrick, 2008)'
_computing_structure_solution 'SHELXS-97 (Sheldrick, 2008)'
_diffrn_ambient_temperature 100.0(1)
_diffrn_measured_fraction_theta_full 0.995
_diffrn_measured_fraction_theta_max 0.995
_diffrn_measurement_device_type 'Bruker SMART APEX II CCD Platform'
_diffrn_measurement_method 'area detector, \w scans per \f'
_diffrn_radiation_monochromator graphite
_diffrn_radiation_source 'fine-focus sealed tube'
_diffrn_radiation_type MoK\a
_diffrn_radiation_wavelength 0.71073
_diffrn_reflns_av_R_equivalents 0.0897
_diffrn_reflns_av_sigmaI/netI 0.0693
_diffrn_reflns_limit_h_max 22
_diffrn_reflns_limit_h_min -22
_diffrn_reflns_limit_k_max 33
_diffrn_reflns_limit_k_min -33
_diffrn_reflns_limit_l_max 23
_diffrn_reflns_limit_l_min -23
_diffrn_reflns_number 122949
_diffrn_reflns_theta_full 37.78
_diffrn_reflns_theta_max 37.78
_diffrn_reflns_theta_min 1.84
_diffrn_standards_number 0
_exptl_absorpt_coefficient_mu 1.722
_exptl_absorpt_correction_T_max 0.8200
_exptl_absorpt_correction_T_min 0.6442
_exptl_absorpt_correction_type multi-scan
_exptl_absorpt_process_details 'SADABS (Sheldrick, 2008)'
_exptl_crystal_colour orange
_exptl_crystal_density_diffrn 1.239
_exptl_crystal_description plate
_exptl_crystal_F_000 1320
_exptl_crystal_size_max 0.28
_exptl_crystal_size_mid 0.22
_exptl_crystal_size_min 0.12
_refine_diff_density_max 1.594
_refine_diff_density_min -1.882
_refine_diff_density_rms 0.123
_refine_ls_extinction_method none
_refine_ls_goodness_of_fit_ref 0.972
_refine_ls_hydrogen_treatment constr
_refine_ls_matrix_type full
_refine_ls_number_parameters 319
_refine_ls_number_reflns 18413
_refine_ls_number_restraints 0
_refine_ls_restrained_S_all 0.972
_refine_ls_R_factor_all 0.0771
_refine_ls_R_factor_gt 0.0436
_refine_ls_shift/su_max 0.002
_refine_ls_shift/su_mean 0.000
_refine_ls_structure_factor_coef Fsqd
_refine_ls_weighting_details 'calc w=1/[\s^2^(Fo^2^)+(0.0489P)^2^+0.0000P] where P=(Fo^2^+2Fc^2^)/3'
_refine_ls_weighting_scheme calc
_refine_ls_wR_factor_gt 0.0952
_refine_ls_wR_factor_ref 0.1042
_reflns_number_gt 12171
_reflns_number_total 18413
_reflns_threshold_expression >2sigma(I)
_cod_data_source_file ja4080985_si_002_09.cif
_cod_data_source_block 4d
_cod_original_cell_volume 3448.6(12)
_cod_database_code 4121054

loop_
_symmetry_equiv_pos_as_xyz
'x, y, z'
'-x, y+1/2, -z+1/2'
'-x, -y, -z'
'x, -y-1/2, z-1/2'

loop_
_atom_site_label
_atom_site_type_symbol
_atom_site_fract_x
_atom_site_fract_y
_atom_site_fract_z
_atom_site_U_iso_or_equiv
_atom_site_adp_type
_atom_site_occupancy
_atom_site_symmetry_multiplicity
_atom_site_calc_flag
_atom_site_refinement_flags
Rh1 Rh 0.403111(11) 0.347665(6) 0.704185(9) 0.01562(3) Uani 1 1 d .
Br1 Br 0.439539(15) 0.474674(9) 0.710003(14) 0.02171(4) Uani 1 1 d .
P1 P 0.47028(4) 0.33108(2) 0.56764(3) 0.02001(9) Uani 1 1 d .
O1 O 0.62842(11) 0.33886(7) 0.75815(10) 0.0226(3) Uani 1 1 d .
N1 N 0.24480(13) 0.36850(8) 0.60697(11) 0.0212(3) Uani 1 1 d .
N2 N 0.16728(12) 0.32760(8) 0.62804(11) 0.0202(3) Uani 1 1 d .
N3 N 0.32376(12) 0.35657(7) 0.82469(11) 0.0185(3) Uani 1 1 d .
N4 N 0.23150(12) 0.32100(8) 0.81115(11) 0.0184(3) Uani 1 1 d .
N5 N 0.37459(12) 0.24181(7) 0.71224(10) 0.0174(3) Uani 1 1 d .
N6 N 0.27268(12) 0.22421(7) 0.70678(11) 0.0181(3) Uani 1 1 d .
C1 C 0.19908(17) 0.41146(10) 0.53478(14) 0.0259(4) Uani 1 1 d .
C2 C 0.09281(17) 0.39814(11) 0.50960(15) 0.0295(4) Uani 1 1 d .
H2A H 0.0430 0.4211 0.4605 0.035 Uiso 1 1 calc R
C3 C 0.07486(16) 0.34509(10) 0.57023(15) 0.0257(4) Uani 1 1 d .
C4 C 0.33634(15) 0.38770(10) 0.91283(13) 0.0212(3) Uani 1 1 d .
C5 C 0.25181(16) 0.37259(11) 0.95501(14) 0.0245(4) Uani 1 1 d .
H5A H 0.2410 0.3884 1.0168 0.029 Uiso 1 1 calc R
C6 C 0.18758(15) 0.33049(10) 0.88994(14) 0.0234(3) Uani 1 1 d .
C7 C 0.42987(15) 0.18278(9) 0.72651(13) 0.0191(3) Uani 1 1 d .
C8 C 0.36323(15) 0.12690(9) 0.72813(14) 0.0220(3) Uani 1 1 d .
H8A H 0.3818 0.0792 0.7355 0.026 Uiso 1 1 calc R
C9 C 0.26523(16) 0.15449(9) 0.71687(14) 0.0214(3) Uani 1 1 d .
C10 C 0.25510(19) 0.46535(11) 0.48791(16) 0.0328(5) Uani 1 1 d .
H10A H 0.3110 0.4855 0.5379 0.049 Uiso 1 1 calc R
H10B H 0.2064 0.5019 0.4592 0.049 Uiso 1 1 calc R
H10C H 0.2846 0.4438 0.4360 0.049 Uiso 1 1 calc R
C11 C -0.02516(16) 0.31102(13) 0.57712(17) 0.0339(5) Uani 1 1 d .
H11A H -0.0187 0.2607 0.5703 0.051 Uiso 1 1 calc R
H11B H -0.0808 0.3285 0.5244 0.051 Uiso 1 1 calc R
H11C H -0.0416 0.3216 0.6412 0.051 Uiso 1 1 calc R
C12 C 0.42697(17) 0.43176(11) 0.95831(15) 0.0269(4) Uani 1 1 d .
H12A H 0.4466 0.4611 0.9076 0.040 Uiso 1 1 calc R
H12B H 0.4855 0.4019 0.9877 0.040 Uiso 1 1 calc R
H12C H 0.4083 0.4611 1.0095 0.040 Uiso 1 1 calc R
C13 C 0.08844(17) 0.29632(13) 0.89978(17) 0.0338(5) Uani 1 1 d .
H13A H 0.0350 0.3052 0.8404 0.051 Uiso 1 1 calc R
H13B H 0.0659 0.3152 0.9574 0.051 Uiso 1 1 calc R
H13C H 0.0995 0.2462 0.9080 0.051 Uiso 1 1 calc R
C14 C 0.54565(15) 0.17622(10) 0.74536(15) 0.0239(4) Uani 1 1 d .
H14A H 0.5761 0.2213 0.7350 0.036 Uiso 1 1 calc R
H14B H 0.5646 0.1420 0.7000 0.036 Uiso 1 1 calc R
H14C H 0.5719 0.1611 0.8134 0.036 Uiso 1 1 calc R
C15 C 0.16499(17) 0.11827(11) 0.71744(17) 0.0301(4) Uani 1 1 d .
H15A H 0.1763 0.0680 0.7200 0.045 Uiso 1 1 calc R
H15B H 0.1142 0.1301 0.6574 0.045 Uiso 1 1 calc R
H15C H 0.1388 0.1330 0.7752 0.045 Uiso 1 1 calc R
C16 C 0.54171(14) 0.33782(9) 0.80319(13) 0.0181(3) Uani 1 1 d .
H16A H 0.5484 0.3762 0.8516 0.022 Uiso 1 1 calc R
H16B H 0.5417 0.2936 0.8396 0.022 Uiso 1 1 calc R
C17 C 0.72561(15) 0.36289(10) 0.81828(16) 0.0258(4) Uani 1 1 d .
C18 C 0.71934(19) 0.43930(12) 0.8414(2) 0.0425(6) Uani 1 1 d .
H18A H 0.7009 0.4657 0.7798 0.064 Uiso 1 1 calc R
H18B H 0.7867 0.4552 0.8790 0.064 Uiso 1 1 calc R
H18C H 0.6663 0.4466 0.8804 0.064 Uiso 1 1 calc R
C19 C 0.80236(18) 0.35193(15) 0.7520(2) 0.0432(6) Uani 1 1 d .
H19A H 0.7786 0.3770 0.6899 0.065 Uiso 1 1 calc R
H19B H 0.8073 0.3023 0.7383 0.065 Uiso 1 1 calc R
H19C H 0.8707 0.3694 0.7849 0.065 Uiso 1 1 calc R
C20 C 0.75669(19) 0.31966(13) 0.91102(18) 0.0372(5) Uani 1 1 d .
H20A H 0.7073 0.3275 0.9537 0.056 Uiso 1 1 calc R
H20B H 0.8264 0.3331 0.9460 0.056 Uiso 1 1 calc R
H20C H 0.7564 0.2704 0.8933 0.056 Uiso 1 1 calc R
C21 C 0.56998(18) 0.26682(11) 0.56050(15) 0.0306(4) Uani 1 1 d .
H21A H 0.5901 0.2707 0.4967 0.046 Uiso 1 1 calc R
H21B H 0.5427 0.2202 0.5675 0.046 Uiso 1 1 calc R
H21C H 0.6307 0.2751 0.6135 0.046 Uiso 1 1 calc R
C22 C 0.52626(19) 0.40627(10) 0.52047(16) 0.0312(5) Uani 1 1 d .
H22A H 0.5457 0.3943 0.4582 0.047 Uiso 1 1 calc R
H22B H 0.5880 0.4212 0.5684 0.047 Uiso 1 1 calc R
H22C H 0.4754 0.4440 0.5093 0.047 Uiso 1 1 calc R
C23 C 0.37024(18) 0.29929(11) 0.46697(14) 0.0300(4) Uani 1 1 d .
H23A H 0.4011 0.2881 0.4105 0.045 Uiso 1 1 calc R
H23B H 0.3170 0.3351 0.4479 0.045 Uiso 1 1 calc R
H23C H 0.3386 0.2575 0.4881 0.045 Uiso 1 1 calc R
B1 B 0.19060(16) 0.27881(10) 0.71681(15) 0.0191(3) Uani 1 1 d .
H1 H 0.1252 0.2546 0.7231 0.023 Uiso 1 1 calc R

loop_
_atom_site_aniso_label
_atom_site_aniso_U_11
_atom_site_aniso_U_22
_atom_site_aniso_U_33
_atom_site_aniso_U_23
_atom_site_aniso_U_13
_atom_site_aniso_U_12
Rh1 0.02060(6) 0.01300(5) 0.01385(5) -0.00013(4) 0.00493(4) -0.00158(5)
Br1 0.02764(9) 0.01411(7) 0.02286(9) -0.00025(6) 0.00416(7) -0.00228(6)
P1 0.0296(2) 0.01648(19) 0.01581(19) -0.00033(15) 0.00893(17) -0.00432(17)
O1 0.0221(6) 0.0245(6) 0.0223(6) -0.0023(5) 0.0072(5) -0.0008(5)
N1 0.0251(7) 0.0185(6) 0.0192(7) 0.0030(5) 0.0028(6) -0.0024(6)
N2 0.0221(7) 0.0203(7) 0.0176(7) -0.0003(5) 0.0029(5) -0.0010(6)
N3 0.0224(7) 0.0174(6) 0.0166(6) -0.0009(5) 0.0058(5) -0.0007(5)
N4 0.0196(7) 0.0193(7) 0.0171(6) -0.0007(5) 0.0057(5) 0.0005(5)
N5 0.0201(7) 0.0172(6) 0.0161(6) 0.0016(5) 0.0062(5) -0.0016(5)
N6 0.0220(7) 0.0160(6) 0.0170(6) -0.0012(5) 0.0059(5) -0.0024(5)
C1 0.0350(10) 0.0210(8) 0.0198(8) 0.0038(6) 0.0015(8) -0.0004(7)
C2 0.0292(10) 0.0318(10) 0.0242(9) 0.0051(8) -0.0017(8) 0.0030(8)
C3 0.0238(9) 0.0288(9) 0.0226(9) -0.0023(7) 0.0006(7) -0.0001(7)
C4 0.0272(9) 0.0198(8) 0.0170(7) -0.0026(6) 0.0057(7) 0.0020(6)
C5 0.0265(9) 0.0297(9) 0.0186(8) -0.0038(7) 0.0075(7) 0.0022(7)
C6 0.0251(9) 0.0275(9) 0.0196(8) 0.0008(7) 0.0095(7) 0.0038(7)
C7 0.0268(8) 0.0161(7) 0.0156(7) 0.0010(6) 0.0071(6) -0.0006(6)
C8 0.0300(9) 0.0148(7) 0.0224(8) -0.0002(6) 0.0083(7) -0.0013(7)
C9 0.0302(9) 0.0148(7) 0.0202(8) -0.0014(6) 0.0076(7) -0.0043(7)
C10 0.0419(12) 0.0267(10) 0.0269(10) 0.0108(8) 0.0006(9) -0.0052(9)
C11 0.0227(9) 0.0475(13) 0.0304(11) 0.0032(9) 0.0034(8) -0.0001(9)
C12 0.0326(10) 0.0273(9) 0.0208(8) -0.0084(7) 0.0059(7) -0.0043(8)
C13 0.0293(10) 0.0480(13) 0.0278(10) -0.0040(9) 0.0143(8) -0.0046(9)
C14 0.0270(9) 0.0203(8) 0.0264(9) 0.0034(7) 0.0102(7) 0.0029(7)
C15 0.0295(10) 0.0227(9) 0.0398(11) -0.0017(8) 0.0110(9) -0.0091(8)
C16 0.0205(7) 0.0176(7) 0.0164(7) -0.0004(6) 0.0043(6) -0.0028(6)
C17 0.0216(8) 0.0224(8) 0.0330(10) 0.0020(7) 0.0047(7) 0.0000(7)
C18 0.0288(11) 0.0262(10) 0.0680(18) -0.0047(11) -0.0002(11) -0.0066(9)
C19 0.0248(10) 0.0625(17) 0.0449(14) 0.0064(12) 0.0131(10) -0.0016(11)
C20 0.0319(11) 0.0410(13) 0.0364(12) 0.0093(10) 0.0021(9) 0.0015(10)
C21 0.0438(12) 0.0285(10) 0.0229(9) -0.0031(8) 0.0148(9) 0.0039(9)
C22 0.0468(13) 0.0235(9) 0.0285(10) 0.0004(7) 0.0198(9) -0.0095(9)
C23 0.0419(12) 0.0317(10) 0.0170(8) -0.0059(7) 0.0077(8) -0.0082(9)
B1 0.0207(9) 0.0184(8) 0.0187(8) -0.0005(7) 0.0049(7) -0.0012(7)

loop_
_atom_type_symbol
_atom_type_description
_atom_type_scat_dispersion_real
_atom_type_scat_dispersion_imag
_atom_type_scat_source
C C 0.0033 0.0016 'International Tables Vol C Tables 4.2.6.8 and 6.1.1.4'
H H 0.0000 0.0000 'International Tables Vol C Tables 4.2.6.8 and 6.1.1.4'
B B 0.0013 0.0007 'International Tables Vol C Tables 4.2.6.8 and 6.1.1.4'
N N 0.0061 0.0033 'International Tables Vol C Tables 4.2.6.8 and 6.1.1.4'
O O 0.0106 0.0060 'International Tables Vol C Tables 4.2.6.8 and 6.1.1.4'
P P 0.1023 0.0942 'International Tables Vol C Tables 4.2.6.8 and 6.1.1.4'
Br Br -0.2901 2.4595 'International Tables Vol C Tables 4.2.6.8 and 6.1.1.4'
Rh Rh -1.1178 0.9187 'International Tables Vol C Tables 4.2.6.8 and 6.1.1.4'

loop_
_geom_angle_atom_site_label_1
_geom_angle_atom_site_label_2
_geom_angle_atom_site_label_3
_geom_angle
C16 Rh1 N5 91.09(6)
C16 Rh1 N3 89.83(7)
N5 Rh1 N3 85.04(6)
C16 Rh1 N1 173.08(6)
N5 Rh1 N1 92.94(6)
N3 Rh1 N1 84.92(6)
C16 Rh1 P1 95.56(5)
N5 Rh1 P1 90.78(4)
N3 Rh1 P1 173.25(4)
N1 Rh1 P1 90.01(4)
C16 Rh1 Br1 86.02(5)
N5 Rh1 Br1 175.16(4)
N3 Rh1 Br1 91.06(4)
N1 Rh1 Br1 89.57(4)
P1 Rh1 Br1 93.358(14)
C22 P1 C23 106.10(11)
C22 P1 C21 99.78(11)
C23 P1 C21 98.32(11)
C22 P1 Rh1 116.66(7)
C23 P1 Rh1 109.95(7)
C21 P1 Rh1 123.48(7)
C16 O1 C17 116.67(14)
C1 N1 N2 106.02(16)
C1 N1 Rh1 139.98(14)
N2 N1 Rh1 113.92(11)
C3 N2 N1 110.46(16)
C3 N2 B1 129.38(16)
N1 N2 B1 119.54(15)
C4 N3 N4 106.47(14)
C4 N3 Rh1 139.07(13)
N4 N3 Rh1 114.46(10)
C6 N4 N3 109.83(15)
C6 N4 B1 128.75(16)
N3 N4 B1 121.41(14)
C7 N5 N6 107.08(14)
C7 N5 Rh1 137.66(13)
N6 N5 Rh1 115.16(11)
C9 N6 N5 109.29(15)
C9 N6 B1 126.94(15)
N5 N6 B1 121.74(14)
N1 C1 C2 110.11(18)
N1 C1 C10 124.49(19)
C2 C1 C10 125.40(18)
C3 C2 C1 106.05(18)
C3 C2 H2A 127.0
C1 C2 H2A 127.0
N2 C3 C2 107.36(18)
N2 C3 C11 123.34(18)
C2 C3 C11 129.30(19)
N3 C4 C5 109.48(17)
N3 C4 C12 125.03(17)
C5 C4 C12 125.49(17)
C6 C5 C4 106.57(16)
C6 C5 H5A 126.7
C4 C5 H5A 126.7
N4 C6 C5 107.64(17)
N4 C6 C13 123.06(18)
C5 C6 C13 129.25(18)
N5 C7 C8 109.40(17)
N5 C7 C14 126.76(16)
C8 C7 C14 123.71(17)
C9 C8 C7 106.29(16)
C9 C8 H8A 126.9
C7 C8 H8A 126.9
N6 C9 C8 107.92(16)
N6 C9 C15 123.07(18)
C8 C9 C15 128.99(17)
C1 C10 H10A 109.5
C1 C10 H10B 109.5
H10A C10 H10B 109.5
C1 C10 H10C 109.5
H10A C10 H10C 109.5
H10B C10 H10C 109.5
C3 C11 H11A 109.5
C3 C11 H11B 109.5
H11A C11 H11B 109.5
C3 C11 H11C 109.5
H11A C11 H11C 109.5
H11B C11 H11C 109.5
C4 C12 H12A 109.5
C4 C12 H12B 109.5
H12A C12 H12B 109.5
C4 C12 H12C 109.5
H12A C12 H12C 109.5
H12B C12 H12C 109.5
C6 C13 H13A 109.5
C6 C13 H13B 109.5
H13A C13 H13B 109.5
C6 C13 H13C 109.5
H13A C13 H13C 109.5
H13B C13 H13C 109.5
C7 C14 H14A 109.5
C7 C14 H14B 109.5
H14A C14 H14B 109.5
C7 C14 H14C 109.5
H14A C14 H14C 109.5
H14B C14 H14C 109.5
C9 C15 H15A 109.5
C9 C15 H15B 109.5
H15A C15 H15B 109.5
C9 C15 H15C 109.5
H15A C15 H15C 109.5
H15B C15 H15C 109.5
O1 C16 Rh1 113.06(12)
O1 C16 H16A 109.0
Rh1 C16 H16A 109.0
O1 C16 H16B 109.0
Rh1 C16 H16B 109.0
H16A C16 H16B 107.8
O1 C17 C18 110.59(17)
O1 C17 C20 111.20(17)
C18 C17 C20 111.8(2)
O1 C17 C19 103.16(18)
C18 C17 C19 109.7(2)
C20 C17 C19 110.05(19)
C17 C18 H18A 109.5
C17 C18 H18B 109.5
H18A C18 H18B 109.5
C17 C18 H18C 109.5
H18A C18 H18C 109.5
H18B C18 H18C 109.5
C17 C19 H19A 109.5
C17 C19 H19B 109.5
H19A C19 H19B 109.5
C17 C19 H19C 109.5
H19A C19 H19C 109.5
H19B C19 H19C 109.5
C17 C20 H20A 109.5
C17 C20 H20B 109.5
H20A C20 H20B 109.5
C17 C20 H20C 109.5
H20A C20 H20C 109.5
H20B C20 H20C 109.5
P1 C21 H21A 109.5
P1 C21 H21B 109.5
H21A C21 H21B 109.5
P1 C21 H21C 109.5
H21A C21 H21C 109.5
H21B C21 H21C 109.5
P1 C22 H22A 109.5
P1 C22 H22B 109.5
H22A C22 H22B 109.5
P1 C22 H22C 109.5
H22A C22 H22C 109.5
H22B C22 H22C 109.5
P1 C23 H23A 109.5
P1 C23 H23B 109.5
H23A C23 H23B 109.5
P1 C23 H23C 109.5
H23A C23 H23C 109.5
H23B C23 H23C 109.5
N2 B1 N6 111.95(15)
N2 B1 N4 109.65(15)
N6 B1 N4 108.13(15)
N2 B1 H1 109.0
N6 B1 H1 109.0
N4 B1 H1 109.0

loop_
_geom_bond_atom_site_label_1
_geom_bond_atom_site_label_2
_geom_bond_distance
Rh1 C16 2.0515(18)
Rh1 N5 2.0809(15)
Rh1 N3 2.1591(15)
Rh1 N1 2.2705(17)
Rh1 P1 2.2778(6)
Rh1 Br1 2.4915(5)
P1 C22 1.8098(19)
P1 C23 1.815(2)
P1 C21 1.824(2)
O1 C16 1.414(2)
O1 C17 1.450(2)
N1 C1 1.341(2)
N1 N2 1.370(2)
N2 C3 1.353(3)
N2 B1 1.529(3)
N3 C4 1.341(2)
N3 N4 1.374(2)
N4 C6 1.354(2)
N4 B1 1.539(2)
N5 C7 1.343(2)
N5 N6 1.373(2)
N6 C9 1.356(2)
N6 B1 1.537(2)
C1 C2 1.395(3)
C1 C10 1.500(3)
C2 C3 1.376(3)
C2 H2A 0.9500
C3 C11 1.494(3)
C4 C5 1.395(3)
C4 C12 1.493(3)
C5 C6 1.367(3)
C5 H5A 0.9500
C6 C13 1.496(3)
C7 C8 1.393(3)
C7 C14 1.499(3)
C8 C9 1.376(3)
C8 H8A 0.9500
C9 C15 1.496(3)
C10 H10A 0.9800
C10 H10B 0.9800
C10 H10C 0.9800
C11 H11A 0.9800
C11 H11B 0.9800
C11 H11C 0.9800
C12 H12A 0.9800
C12 H12B 0.9800
C12 H12C 0.9800
C13 H13A 0.9800
C13 H13B 0.9800
C13 H13C 0.9800
C14 H14A 0.9800
C14 H14B 0.9800
C14 H14C 0.9800
C15 H15A 0.9800
C15 H15B 0.9800
C15 H15C 0.9800
C16 H16A 0.9900
C16 H16B 0.9900
C17 C18 1.513(3)
C17 C20 1.516(3)
C17 C19 1.520(3)
C18 H18A 0.9800
C18 H18B 0.9800
C18 H18C 0.9800
C19 H19A 0.9800
C19 H19B 0.9800
C19 H19C 0.9800
C20 H20A 0.9800
C20 H20B 0.9800
C20 H20C 0.9800
C21 H21A 0.9800
C21 H21B 0.9800
C21 H21C 0.9800
C22 H22A 0.9800
C22 H22B 0.9800
C22 H22C 0.9800
C23 H23A 0.9800
C23 H23B 0.9800
C23 H23C 0.9800
B1 H1 1.0000

loop_
_geom_torsion_atom_site_label_1
_geom_torsion_atom_site_label_2
_geom_torsion_atom_site_label_3
_geom_torsion_atom_site_label_4
_geom_torsion
C16 Rh1 P1 C22 -83.48(11)
N5 Rh1 P1 C22 -174.66(11)
N3 Rh1 P1 C22 133.6(4)
N1 Rh1 P1 C22 92.41(10)
Br1 Rh1 P1 C22 2.83(10)
C16 Rh1 P1 C23 155.69(9)
N5 Rh1 P1 C23 64.51(9)
N3 Rh1 P1 C23 12.8(4)
N1 Rh1 P1 C23 -28.42(9)
Br1 Rh1 P1 C23 -117.99(8)
C16 Rh1 P1 C21 40.56(10)
N5 Rh1 P1 C21 -50.61(10)
N3 Rh1 P1 C21 -102.3(4)
N1 Rh1 P1 C21 -143.55(10)
Br1 Rh1 P1 C21 126.88(9)
C16 Rh1 N1 C1 85.9(6)
N5 Rh1 N1 C1 -148.5(2)
N3 Rh1 N1 C1 126.7(2)
P1 Rh1 N1 C1 -57.7(2)
Br1 Rh1 N1 C1 35.6(2)
C16 Rh1 N1 N2 -90.5(5)
N5 Rh1 N1 N2 35.06(13)
N3 Rh1 N1 N2 -49.69(12)
P1 Rh1 N1 N2 125.85(12)
Br1 Rh1 N1 N2 -140.79(12)
C1 N1 N2 C3 -0.3(2)
Rh1 N1 N2 C3 177.29(12)
C1 N1 N2 B1 -172.08(16)
Rh1 N1 N2 B1 5.52(19)
C16 Rh1 N3 C4 41.68(19)
N5 Rh1 N3 C4 132.79(19)
N1 Rh1 N3 C4 -133.81(19)
P1 Rh1 N3 C4 -175.2(3)
Br1 Rh1 N3 C4 -44.34(19)
C16 Rh1 N3 N4 -138.81(12)
N5 Rh1 N3 N4 -47.70(12)
N1 Rh1 N3 N4 45.70(12)
P1 Rh1 N3 N4 4.3(4)
Br1 Rh1 N3 N4 135.17(11)
C4 N3 N4 C6 0.32(19)
Rh1 N3 N4 C6 -179.35(12)
C4 N3 N4 B1 179.68(15)
Rh1 N3 N4 B1 0.01(19)
C16 Rh1 N5 C7 -32.06(18)
N3 Rh1 N5 C7 -121.80(18)
N1 Rh1 N5 C7 153.57(17)
P1 Rh1 N5 C7 63.52(17)
Br1 Rh1 N5 C7 -85.3(5)
C16 Rh1 N5 N6 143.77(12)
N3 Rh1 N5 N6 54.03(11)
N1 Rh1 N5 N6 -30.61(12)
P1 Rh1 N5 N6 -120.66(11)
Br1 Rh1 N5 N6 90.5(5)
C7 N5 N6 C9 -0.49(19)
Rh1 N5 N6 C9 -177.55(11)
C7 N5 N6 B1 164.36(15)
Rh1 N5 N6 B1 -12.70(19)
N2 N1 C1 C2 -0.1(2)
Rh1 N1 C1 C2 -176.64(16)
N2 N1 C1 C10 -179.55(19)
Rh1 N1 C1 C10 3.9(3)
N1 C1 C2 C3 0.4(2)
C10 C1 C2 C3 179.9(2)
N1 N2 C3 C2 0.5(2)
B1 N2 C3 C2 171.28(18)
N1 N2 C3 C11 -178.54(18)
B1 N2 C3 C11 -7.8(3)
C1 C2 C3 N2 -0.6(2)
C1 C2 C3 C11 178.5(2)
N4 N3 C4 C5 -0.6(2)
Rh1 N3 C4 C5 178.96(14)
N4 N3 C4 C12 179.50(18)
Rh1 N3 C4 C12 -1.0(3)
N3 C4 C5 C6 0.6(2)
C12 C4 C5 C6 -179.46(19)
N3 N4 C6 C5 0.1(2)
B1 N4 C6 C5 -179.23(17)
N3 N4 C6 C13 -177.52(18)
B1 N4 C6 C13 3.2(3)
C4 C5 C6 N4 -0.4(2)
C4 C5 C6 C13 177.0(2)
N6 N5 C7 C8 1.27(19)
Rh1 N5 C7 C8 177.32(13)
N6 N5 C7 C14 -174.60(16)
Rh1 N5 C7 C14 1.5(3)
N5 C7 C8 C9 -1.6(2)
C14 C7 C8 C9 174.46(17)
N5 N6 C9 C8 -0.5(2)
B1 N6 C9 C8 -164.34(17)
N5 N6 C9 C15 178.09(17)
B1 N6 C9 C15 14.2(3)
C7 C8 C9 N6 1.2(2)
C7 C8 C9 C15 -177.24(19)
C17 O1 C16 Rh1 153.39(12)
N5 Rh1 C16 O1 102.70(12)
N3 Rh1 C16 O1 -172.26(12)
N1 Rh1 C16 O1 -131.7(5)
P1 Rh1 C16 O1 11.80(11)
Br1 Rh1 C16 O1 -81.19(11)
C16 O1 C17 C18 -67.2(2)
C16 O1 C17 C20 57.6(2)
C16 O1 C17 C19 175.52(17)
C3 N2 B1 N6 128.2(2)
N1 N2 B1 N6 -61.8(2)
C3 N2 B1 N4 -111.8(2)
N1 N2 B1 N4 58.2(2)
C9 N6 B1 N2 -128.43(18)
N5 N6 B1 N2 69.5(2)
C9 N6 B1 N4 110.67(19)
N5 N6 B1 N4 -51.4(2)
C6 N4 B1 N2 115.0(2)
N3 N4 B1 N2 -64.2(2)
C6 N4 B1 N6 -122.69(19)
N3 N4 B1 N6 58.1(2)
